data_4334121
loop_
_publ_author_name
'Michael G. Fraser'
'Holly van der Salm'
'Scott A. Cameron'
'Allan G. Blackman'
'Keith C. Gordon'

_publ_section_title
;
 Heteroleptic Cu(I) Bis-diimine Complexes of
 6,6'-Dimesityl-2,2'-bipyridine: A Structural, Theoretical and
 Spectroscopic Study
;
_journal_name_full 'Inorganic Chemistry'
_journal_page_first 2980
_journal_page_last 2992
_journal_paper_doi 10.1021/ic302393p
_journal_volume 52
_journal_year 2013
_chemical_formula_sum 'C46 H54 B Br2 Cu F4 N4 O2'
_chemical_formula_weight 1005.10
_chemical_name_systematic
;
 ?
;
_space_group_IT_number 19
_symmetry_cell_setting orthorhombic
_symmetry_space_group_name_Hall 'P 2ac 2ab'
_symmetry_space_group_name_H-M 'P 21 21 21'
_atom_sites_solution_hydrogens geom
_atom_sites_solution_primary direct
_atom_sites_solution_secondary difmap
_audit_creation_method SHELXL-97
_cell_angle_alpha 90.000(5)
_cell_angle_beta 90.000(5)
_cell_angle_gamma 90.000(5)
_cell_formula_units_Z 4
_cell_length_a 13.823(5)
_cell_length_b 15.613(5)
_cell_length_c 21.150(5)
_cell_measurement_reflns_used 6688
_cell_measurement_temperature 89(2)
_cell_measurement_theta_max 24.66
_cell_measurement_theta_min 2.42
_cell_volume 4565(2)
_computing_cell_refinement 'ApexII and SAINT (Bruker, 2001)'
_computing_data_collection 'ApexII (Bruker, 2004)'
_computing_data_reduction SAINT
_computing_molecular_graphics 'WinGX (Farrrugia, 1999)'
_computing_publication_material WinGX
_computing_structure_refinement 'SHELXL-97 (Sheldrick, 1997)'
_computing_structure_solution 'SIR97 (Altomare et al., 1997)'
_diffrn_ambient_temperature 89(2)
_diffrn_measured_fraction_theta_full 0.997
_diffrn_measured_fraction_theta_max 0.996
_diffrn_measurement_device_type 'Bruker KAppa ApexII area detector'
_diffrn_measurement_method 'phi and omega scans'
_diffrn_radiation_monochromator graphite
_diffrn_radiation_source 'fine-focus sealed tube'
_diffrn_radiation_type MoK\a
_diffrn_radiation_wavelength 0.71069
_diffrn_reflns_av_R_equivalents 0.0866
_diffrn_reflns_av_sigmaI/netI 0.0673
_diffrn_reflns_limit_h_max 17
_diffrn_reflns_limit_h_min -17
_diffrn_reflns_limit_k_max 19
_diffrn_reflns_limit_k_min -19
_diffrn_reflns_limit_l_max 26
_diffrn_reflns_limit_l_min -26
_diffrn_reflns_number 53494
_diffrn_reflns_theta_full 25.00
_diffrn_reflns_theta_max 26.43
_diffrn_reflns_theta_min 1.76
_exptl_absorpt_coefficient_mu 2.287
_exptl_absorpt_correction_T_max 1.000000
_exptl_absorpt_correction_T_min 0.599329
_exptl_absorpt_correction_type multi-scan
_exptl_absorpt_process_details SADABS
_exptl_crystal_colour Red
_exptl_crystal_density_diffrn 1.463
_exptl_crystal_description Block
_exptl_crystal_F_000 2056
_exptl_crystal_size_max 0.27
_exptl_crystal_size_mid 0.22
_exptl_crystal_size_min 0.20
_refine_diff_density_max 0.650
_refine_diff_density_min -0.418
_refine_diff_density_rms 0.090
_refine_ls_abs_structure_details 'Flack H D (1983), Acta Cryst. A39, 876-881'
_refine_ls_abs_structure_Flack 0.470(9)
_refine_ls_extinction_method none
_refine_ls_goodness_of_fit_ref 0.892
_refine_ls_hydrogen_treatment constr
_refine_ls_matrix_type full
_refine_ls_number_parameters 542
_refine_ls_number_reflns 9381
_refine_ls_number_restraints 0
_refine_ls_restrained_S_all 0.892
_refine_ls_R_factor_all 0.0662
_refine_ls_R_factor_gt 0.0427
_refine_ls_shift/su_max 0.001
_refine_ls_shift/su_mean 0.000
_refine_ls_structure_factor_coef Fsqd
_refine_ls_weighting_details 'calc w=1/[\s^2^(Fo^2^)+(0.0355P)^2^+11.6860P] where P=(Fo^2^+2Fc^2^)/3'
_refine_ls_weighting_scheme calc
_refine_ls_wR_factor_gt 0.0843
_refine_ls_wR_factor_ref 0.0952
_reflns_number_gt 7511
_reflns_number_total 9381
_reflns_threshold_expression >2sigma(I)
_cod_data_source_file ic302393p_si_003_3.cif
_cod_data_source_block Br2
_cod_database_code 4334121

loop_
_symmetry_equiv_pos_as_xyz
'x, y, z'
'-x+1/2, -y, z+1/2'
'x+1/2, -y+1/2, -z'
'-x, y+1/2, -z+1/2'

loop_
_atom_site_label
_atom_site_type_symbol
_atom_site_fract_x
_atom_site_fract_y
_atom_site_fract_z
_atom_site_U_iso_or_equiv
_atom_site_adp_type
_atom_site_occupancy
_atom_site_symmetry_multiplicity
_atom_site_calc_flag
_atom_site_refinement_flags
Br2 Br 0.13551(3) 0.18246(3) 0.50355(2) 0.02179(11) Uani 1 1 d .
Cu1 Cu 0.38264(4) 0.12993(3) 0.49273(3) 0.01553(12) Uani 1 1 d .
F3 F 0.28559(18) 0.69076(16) 0.50649(17) 0.0351(8) Uani 1 1 d .
F2 F 0.3348(2) 0.56365(17) 0.54667(15) 0.0356(8) Uani 1 1 d .
N4 N 0.2641(2) 0.0476(2) 0.49920(19) 0.0147(7) Uani 1 1 d .
F4 F 0.3913(3) 0.6042(2) 0.45183(15) 0.0500(9) Uani 1 1 d .
F1 F 0.4392(2) 0.6735(2) 0.53968(18) 0.0447(9) Uani 1 1 d .
O1 O 0.1716(3) 0.6848(3) 0.68376(18) 0.0402(10) Uani 1 1 d .
C20 C 0.3928(3) 0.1636(3) 0.3440(2) 0.0186(10) Uani 1 1 d .
C37 C 0.1003(3) 0.0047(3) 0.5158(2) 0.0217(11) Uani 1 1 d .
H37 H 0.0359 0.0207 0.5200 0.026 Uiso 1 1 calc R
C10 C 0.3755(4) 0.2457(3) 0.3782(2) 0.0170(9) Uani 1 1 d .
C16 C 0.3370(3) 0.0527(3) 0.6559(2) 0.0189(10) Uani 1 1 d .
C7 C 0.3591(3) 0.3916(3) 0.4497(2) 0.0166(10) Uani 1 1 d .
H7 H 0.3531 0.4404 0.4747 0.020 Uiso 1 1 calc R
C34 C 0.2912(3) -0.0362(3) 0.5019(2) 0.0150(9) Uani 1 1 d .
C8 C 0.3567(3) 0.3973(3) 0.3843(2) 0.0191(10) Uani 1 1 d .
H8 H 0.3494 0.4503 0.3648 0.023 Uiso 1 1 calc R
C11 C 0.4158(3) 0.1066(3) 0.6432(2) 0.0175(10) Uani 1 1 d .
C21 C 0.4885(3) 0.1428(3) 0.3273(2) 0.0220(11) Uani 1 1 d .
C25 C 0.3180(3) 0.1064(3) 0.3322(2) 0.0199(10) Uani 1 1 d .
C5 C 0.3771(3) 0.2978(3) 0.5468(2) 0.0139(9) Uani 1 1 d .
N1 N 0.3900(3) 0.2164(2) 0.56481(18) 0.0140(8) Uani 1 1 d .
N3 N 0.4529(2) 0.0173(2) 0.48643(17) 0.0146(8) Uani 1 1 d .
O2 O 0.1699(3) 0.8033(3) 0.32025(17) 0.0385(10) Uani 1 1 d .
C9 C 0.3651(4) 0.3240(3) 0.3481(2) 0.0209(10) Uani 1 1 d .
H9 H 0.3638 0.3272 0.3042 0.025 Uiso 1 1 calc R
C35 C 0.2239(3) -0.1010(3) 0.5124(2) 0.0196(10) Uani 1 1 d .
H35 H 0.2437 -0.1578 0.5149 0.024 Uiso 1 1 calc R
C13 C 0.5231(4) -0.0132(3) 0.6543(2) 0.0268(12) Uani 1 1 d .
H13 H 0.5857 -0.0350 0.6548 0.032 Uiso 1 1 calc R
N2 N 0.3771(3) 0.2394(2) 0.44199(17) 0.0134(8) Uani 1 1 d .
C36 C 0.1278(4) -0.0801(3) 0.5190(2) 0.0238(11) Uani 1 1 d .
H36 H 0.0818 -0.1226 0.5256 0.029 Uiso 1 1 calc R
C23 C 0.4358(4) 0.0010(3) 0.2965(3) 0.0279(13) Uani 1 1 d .
C22 C 0.5072(4) 0.0610(3) 0.3042(2) 0.0270(12) Uani 1 1 d .
H22 H 0.5704 0.0465 0.2935 0.032 Uiso 1 1 calc R
C1 C 0.3986(3) 0.1982(3) 0.6273(2) 0.0158(10) Uani 1 1 d .
C26 C 0.2136(3) 0.1296(3) 0.3424(2) 0.0244(11) Uani 1 1 d .
H26A H 0.1734 0.0817 0.3316 0.037 Uiso 1 1 calc R
H26B H 0.1971 0.1776 0.3162 0.037 Uiso 1 1 calc R
H26C H 0.2037 0.1444 0.3860 0.037 Uiso 1 1 calc R
C17 C 0.2368(3) 0.0886(3) 0.6609(2) 0.0227(11) Uani 1 1 d .
H17A H 0.1921 0.0432 0.6699 0.034 Uiso 1 1 calc R
H17B H 0.2195 0.1154 0.6216 0.034 Uiso 1 1 calc R
H17C H 0.2347 0.1302 0.6943 0.034 Uiso 1 1 calc R
C27 C 0.5684(3) 0.2079(3) 0.3339(3) 0.0265(12) Uani 1 1 d .
H27A H 0.5423 0.2603 0.3505 0.040 Uiso 1 1 calc R
H27B H 0.5968 0.2186 0.2932 0.040 Uiso 1 1 calc R
H27C H 0.6169 0.1864 0.3622 0.040 Uiso 1 1 calc R
C12 C 0.5099(4) 0.0734(3) 0.6441(2) 0.0216(11) Uani 1 1 d .
C24 C 0.3410(4) 0.0248(3) 0.3086(2) 0.0247(12) Uani 1 1 d .
H24 H 0.2914 -0.0142 0.3009 0.030 Uiso 1 1 calc R
B1 B 0.3624(4) 0.6326(3) 0.5100(3) 0.0244(12) Uani 1 1 d .
C33 C 0.3954(3) -0.0531(3) 0.4937(2) 0.0153(9) Uani 1 1 d .
C15 C 0.3546(4) -0.0342(3) 0.6659(2) 0.0229(11) Uani 1 1 d .
H15 H 0.3025 -0.0702 0.6743 0.028 Uiso 1 1 calc R
C14 C 0.4463(4) -0.0687(3) 0.6639(2) 0.0240(12) Uani 1 1 d .
C38 C 0.1716(3) 0.0649(3) 0.5061(2) 0.0167(9) Uani 1 1 d .
C45 C 0.1196(5) 0.8654(4) 0.3575(2) 0.0409(14) Uani 1 1 d .
H45A H 0.1652 0.9064 0.3748 0.049 Uiso 1 1 calc R
H45B H 0.0869 0.8374 0.3923 0.049 Uiso 1 1 calc R
C3 C 0.3799(5) 0.3453(3) 0.6535(2) 0.0289(12) Uani 1 1 d .
H3 H 0.3770 0.3888 0.6835 0.035 Uiso 1 1 calc R
C6 C 0.3706(3) 0.3109(2) 0.4773(2) 0.0152(9) Uani 1 1 d .
C32 C 0.4329(3) -0.1345(3) 0.4941(3) 0.0262(11) Uani 1 1 d .
H32 H 0.3923 -0.1815 0.4988 0.031 Uiso 1 1 calc R
C2 C 0.3923(4) 0.2615(3) 0.6722(2) 0.0250(12) Uani 1 1 d .
H2 H 0.3963 0.2479 0.7149 0.030 Uiso 1 1 calc R
C18 C 0.5954(4) 0.1335(4) 0.6366(3) 0.0352(14) Uani 1 1 d .
H18A H 0.5725 0.1908 0.6302 0.053 Uiso 1 1 calc R
H18B H 0.6334 0.1160 0.6009 0.053 Uiso 1 1 calc R
H18C H 0.6346 0.1315 0.6741 0.053 Uiso 1 1 calc R
C28 C 0.4591(4) -0.0881(4) 0.2737(3) 0.0444(17) Uani 1 1 d .
H28A H 0.4006 -0.1209 0.2708 0.067 Uiso 1 1 calc R
H28B H 0.5026 -0.1151 0.3029 0.067 Uiso 1 1 calc R
H28C H 0.4889 -0.0849 0.2327 0.067 Uiso 1 1 calc R
C40 C 0.2665(4) 0.6537(4) 0.6894(3) 0.0463(17) Uani 1 1 d .
H40A H 0.3007 0.6863 0.7214 0.056 Uiso 1 1 calc R
H40B H 0.3002 0.6609 0.6496 0.056 Uiso 1 1 calc R
C19 C 0.4623(5) -0.1638(3) 0.6729(3) 0.0371(15) Uani 1 1 d .
H19A H 0.5302 -0.1762 0.6702 0.056 Uiso 1 1 calc R
H19B H 0.4284 -0.1948 0.6406 0.056 Uiso 1 1 calc R
H19C H 0.4385 -0.1808 0.7137 0.056 Uiso 1 1 calc R
C39 C 0.2662(4) 0.5626(4) 0.7070(3) 0.0356(14) Uani 1 1 d .
H39A H 0.3316 0.5427 0.7111 0.053 Uiso 1 1 calc R
H39B H 0.2336 0.5302 0.6749 0.053 Uiso 1 1 calc R
H39C H 0.2331 0.5555 0.7466 0.053 Uiso 1 1 calc R
C4 C 0.3720(4) 0.3645(3) 0.5901(2) 0.0215(10) Uani 1 1 d .
H4 H 0.3635 0.4208 0.5767 0.026 Uiso 1 1 calc R
C41 C 0.1689(5) 0.7681(4) 0.6693(3) 0.0492(19) Uani 1 1 d .
H41A H 0.2029 0.7778 0.6299 0.059 Uiso 1 1 calc R
H41B H 0.2011 0.8008 0.7022 0.059 Uiso 1 1 calc R
C46 C 0.0477(4) 0.9106(4) 0.3170(3) 0.0450(16) Uani 1 1 d .
H46A H 0.0138 0.9524 0.3418 0.068 Uiso 1 1 calc R
H46B H 0.0024 0.8698 0.3003 0.068 Uiso 1 1 calc R
H46C H 0.0806 0.9385 0.2827 0.068 Uiso 1 1 calc R
C44 C 0.2333(5) 0.7532(5) 0.3572(3) 0.0523(19) Uani 1 1 d .
H44A H 0.1982 0.7276 0.3921 0.063 Uiso 1 1 calc R
H44B H 0.2842 0.7890 0.3745 0.063 Uiso 1 1 calc R
C43 C 0.2769(5) 0.6840(5) 0.3167(3) 0.059(2) Uani 1 1 d .
H43A H 0.3201 0.6499 0.3418 0.089 Uiso 1 1 calc R
H43B H 0.3120 0.7097 0.2825 0.089 Uiso 1 1 calc R
H43C H 0.2264 0.6484 0.3001 0.089 Uiso 1 1 calc R
C42 C 0.0635(5) 0.7987(4) 0.6629(3) 0.0536(18) Uani 1 1 d .
H42A H 0.0627 0.8585 0.6522 0.080 Uiso 1 1 calc R
H42B H 0.0302 0.7901 0.7022 0.080 Uiso 1 1 calc R
H42C H 0.0318 0.7666 0.6301 0.080 Uiso 1 1 calc R
Br1 Br 0.62589(4) 0.10009(3) 0.46791(3) 0.02930(13) Uani 1 1 d .
C30 C 0.5896(3) -0.0764(3) 0.4785(3) 0.0282(13) Uani 1 1 d .
H30 H 0.6559 -0.0823 0.4723 0.034 Uiso 1 1 calc R
C31 C 0.5315(4) -0.1462(3) 0.4874(3) 0.0324(13) Uani 1 1 d .
H31 H 0.5580 -0.2009 0.4888 0.039 Uiso 1 1 calc R
C29 C 0.5465(3) 0.0030(3) 0.4790(2) 0.0179(10) Uani 1 1 d .

loop_
_atom_site_aniso_label
_atom_site_aniso_U_11
_atom_site_aniso_U_22
_atom_site_aniso_U_33
_atom_site_aniso_U_23
_atom_site_aniso_U_13
_atom_site_aniso_U_12
Br2 0.0173(2) 0.0175(2) 0.0305(3) -0.0011(2) 0.0024(2) 0.00582(18)
Cu1 0.0173(3) 0.0090(2) 0.0203(3) -0.0005(2) -0.0011(3) 0.0006(2)
F3 0.0200(13) 0.0175(14) 0.068(2) 0.0075(17) -0.0039(16) 0.0020(11)
F2 0.0476(19) 0.0155(14) 0.044(2) 0.0069(14) 0.0012(15) 0.0011(13)
N4 0.0149(16) 0.0136(17) 0.0157(19) -0.0031(18) 0.0002(17) 0.0042(14)
F4 0.057(2) 0.056(2) 0.0374(19) 0.0029(16) 0.0084(17) 0.011(2)
F1 0.0279(17) 0.0249(17) 0.081(3) 0.0005(18) -0.0147(17) 0.0002(14)
O1 0.044(2) 0.043(2) 0.034(2) -0.001(2) 0.0084(18) -0.002(2)
C20 0.022(3) 0.022(3) 0.011(2) -0.0015(19) -0.002(2) 0.004(2)
C37 0.015(2) 0.025(2) 0.026(3) -0.003(2) 0.0030(19) -0.0004(18)
C10 0.012(2) 0.017(2) 0.022(2) 0.0008(18) -0.003(2) 0.001(2)
C16 0.022(2) 0.022(3) 0.013(2) 0.001(2) -0.0025(19) -0.002(2)
C7 0.017(2) 0.013(2) 0.019(2) -0.0014(18) -0.0001(19) -0.0026(19)
C34 0.021(2) 0.012(2) 0.012(2) -0.001(2) 0.002(2) 0.0000(17)
C8 0.016(2) 0.015(2) 0.026(3) 0.004(2) 0.001(2) 0.003(2)
C11 0.026(2) 0.019(2) 0.008(2) 0.0010(19) 0.0007(18) 0.003(2)
C21 0.023(3) 0.023(3) 0.019(3) -0.002(2) -0.001(2) 0.001(2)
C25 0.023(2) 0.017(2) 0.020(3) 0.002(2) 0.001(2) 0.003(2)
C5 0.013(2) 0.011(2) 0.018(2) -0.0001(17) 0.000(2) -0.001(2)
N1 0.0088(19) 0.0124(18) 0.021(2) 0.0017(15) 0.0004(16) 0.0028(16)
N3 0.0152(18) 0.0128(19) 0.016(2) -0.0023(16) -0.0053(15) 0.0010(14)
O2 0.036(2) 0.058(3) 0.021(2) 0.0008(19) -0.0028(17) -0.004(2)
C9 0.022(2) 0.024(2) 0.017(2) 0.005(2) -0.002(2) -0.003(2)
C35 0.017(2) 0.018(2) 0.024(3) 0.000(2) -0.0008(19) -0.0020(19)
C13 0.026(3) 0.030(3) 0.025(3) 0.004(2) -0.001(2) 0.016(2)
N2 0.0103(18) 0.0091(17) 0.021(2) 0.0003(14) 0.0037(18) -0.0009(18)
C36 0.026(2) 0.021(2) 0.025(3) 0.0011(19) 0.002(2) -0.011(2)
C23 0.029(3) 0.022(3) 0.032(3) -0.015(2) -0.006(2) 0.008(2)
C22 0.020(3) 0.031(3) 0.030(3) -0.006(2) 0.000(2) 0.006(2)
C1 0.017(2) 0.017(2) 0.013(2) 0.0001(19) -0.0009(18) -0.0019(19)
C26 0.019(3) 0.030(3) 0.024(3) -0.001(2) 0.000(2) -0.001(2)
C17 0.025(3) 0.019(3) 0.024(3) 0.006(2) 0.003(2) 0.002(2)
C27 0.021(3) 0.029(3) 0.030(3) -0.001(2) 0.003(2) -0.003(2)
C12 0.021(3) 0.024(3) 0.020(3) 0.001(2) -0.001(2) -0.002(2)
C24 0.025(3) 0.023(3) 0.027(3) -0.003(2) -0.005(2) 0.000(2)
B1 0.019(3) 0.015(2) 0.039(4) -0.003(3) 0.003(3) -0.001(2)
C33 0.017(2) 0.013(2) 0.016(2) -0.0006(19) 0.001(2) 0.0012(16)
C15 0.026(3) 0.019(2) 0.023(3) 0.005(2) -0.004(2) -0.006(2)
C14 0.031(3) 0.017(3) 0.023(3) 0.004(2) -0.002(2) 0.006(2)
C38 0.027(2) 0.011(2) 0.012(2) 0.002(2) 0.001(2) 0.0014(17)
C45 0.045(3) 0.056(4) 0.023(3) -0.004(3) 0.007(3) -0.017(3)
C3 0.044(3) 0.018(2) 0.025(3) -0.007(2) 0.000(3) 0.003(3)
C6 0.015(2) 0.0062(19) 0.025(2) -0.0029(17) 0.000(2) 0.002(2)
C32 0.022(2) 0.013(2) 0.044(3) -0.001(3) 0.000(3) 0.0006(18)
C2 0.035(3) 0.024(3) 0.017(3) -0.002(2) -0.003(2) -0.001(2)
C18 0.022(3) 0.034(3) 0.050(4) 0.009(3) -0.004(2) -0.002(2)
C28 0.039(3) 0.026(3) 0.068(5) -0.023(3) -0.010(3) 0.007(3)
C40 0.035(4) 0.049(4) 0.055(4) -0.008(3) 0.017(3) -0.011(3)
C19 0.052(4) 0.018(3) 0.042(4) 0.005(3) -0.004(3) 0.005(3)
C39 0.019(3) 0.036(3) 0.052(4) -0.001(3) 0.012(3) 0.000(2)
C4 0.026(2) 0.013(2) 0.025(2) 0.0036(19) -0.001(2) -0.002(2)
C41 0.062(4) 0.054(4) 0.032(4) -0.005(3) 0.017(3) -0.030(4)
C46 0.043(4) 0.053(4) 0.039(4) -0.009(3) 0.002(3) -0.007(3)
C44 0.037(4) 0.084(6) 0.035(4) 0.010(4) -0.007(3) -0.009(4)
C43 0.042(4) 0.088(6) 0.049(5) 0.015(4) 0.005(3) 0.009(4)
C42 0.071(5) 0.048(4) 0.042(4) 0.004(3) 0.011(4) 0.002(4)
Br1 0.0158(2) 0.0191(2) 0.0529(3) 0.0013(2) -0.0012(3) -0.0037(2)
C30 0.014(2) 0.021(3) 0.049(4) -0.003(2) -0.005(2) 0.0064(19)
C31 0.031(3) 0.012(2) 0.055(4) -0.002(2) 0.004(3) 0.010(2)
C29 0.015(2) 0.015(2) 0.024(3) -0.0020(19) -0.0012(18) -0.0002(18)

loop_
_atom_type_symbol
_atom_type_description
_atom_type_scat_dispersion_real
_atom_type_scat_dispersion_imag
_atom_type_scat_source
C C 0.0033 0.0016 'International Tables Vol C Tables 4.2.6.8 and 6.1.1.4'
H H 0.0000 0.0000 'International Tables Vol C Tables 4.2.6.8 and 6.1.1.4'
B B 0.0013 0.0007 'International Tables Vol C Tables 4.2.6.8 and 6.1.1.4'
N N 0.0061 0.0033 'International Tables Vol C Tables 4.2.6.8 and 6.1.1.4'
F F 0.0171 0.0103 'International Tables Vol C Tables 4.2.6.8 and 6.1.1.4'
Cu Cu 0.3201 1.2651 'International Tables Vol C Tables 4.2.6.8 and 6.1.1.4'
Br Br -0.2901 2.4595 'International Tables Vol C Tables 4.2.6.8 and 6.1.1.4'
O O 0.0106 0.0060 'International Tables Vol C Tables 4.2.6.8 and 6.1.1.4'

loop_
_geom_angle_atom_site_label_1
_geom_angle_atom_site_label_2
_geom_angle_atom_site_label_3
_geom_angle
N3 Cu1 N2 136.24(15)
N3 Cu1 N1 127.13(14)
N2 Cu1 N1 80.73(14)
N3 Cu1 N4 81.10(14)
N2 Cu1 N4 121.76(15)
N1 Cu1 N4 113.45(15)
C38 N4 C34 117.3(3)
C38 N4 Cu1 130.2(3)
C34 N4 Cu1 112.2(3)
C41 O1 C40 112.5(5)
C25 C20 C21 120.4(4)
C25 C20 C10 121.4(4)
C21 C20 C10 118.1(4)
C38 C37 C36 117.8(4)
N2 C10 C9 121.6(4)
N2 C10 C20 114.8(4)
C9 C10 C20 123.5(4)
C15 C16 C11 118.6(4)
C15 C16 C17 121.0(4)
C11 C16 C17 120.5(4)
C8 C7 C6 118.5(4)
N4 C34 C35 121.4(4)
N4 C34 C33 115.8(3)
C35 C34 C33 122.8(4)
C9 C8 C7 119.9(4)
C12 C11 C16 119.8(4)
C12 C11 C1 120.4(4)
C16 C11 C1 119.8(4)
C22 C21 C20 118.4(5)
C22 C21 C27 121.1(5)
C20 C21 C27 120.6(4)
C20 C25 C24 118.6(4)
C20 C25 C26 122.3(4)
C24 C25 C26 119.1(4)
N1 C5 C4 122.1(4)
N1 C5 C6 114.9(4)
C4 C5 C6 123.0(4)
C5 N1 C1 119.2(4)
C5 N1 Cu1 114.1(3)
C1 N1 Cu1 126.4(3)
C29 N3 C33 116.6(4)
C29 N3 Cu1 128.8(3)
C33 N3 Cu1 114.5(3)
C44 O2 C45 111.9(4)
C8 C9 C10 119.0(4)
C36 C35 C34 119.3(4)
C12 C13 C14 122.2(5)
C6 N2 C10 119.5(4)
C6 N2 Cu1 114.2(3)
C10 N2 Cu1 126.3(3)
C35 C36 C37 119.3(4)
C22 C23 C24 118.4(5)
C22 C23 C28 121.0(5)
C24 C23 C28 120.6(5)
C23 C22 C21 122.4(5)
N1 C1 C2 121.1(4)
N1 C1 C11 115.8(4)
C2 C1 C11 123.1(4)
C13 C12 C11 119.2(5)
C13 C12 C18 121.2(5)
C11 C12 C18 119.6(4)
C23 C24 C25 121.5(5)
F4 B1 F2 109.4(4)
F4 B1 F1 109.4(4)
F2 B1 F1 108.5(5)
F4 B1 F3 112.6(5)
F2 B1 F3 109.1(4)
F1 B1 F3 107.8(4)
N3 C33 C32 121.7(4)
N3 C33 C34 116.0(3)
C32 C33 C34 122.3(4)
C14 C15 C16 122.3(4)
C15 C14 C13 117.8(4)
C15 C14 C19 120.9(5)
C13 C14 C19 121.3(5)
N4 C38 C37 125.0(4)
N4 C38 Br2 116.7(3)
C37 C38 Br2 118.3(3)
O2 C45 C46 109.2(4)
C2 C3 C4 119.7(4)
N2 C6 C7 121.6(4)
N2 C6 C5 115.5(3)
C7 C6 C5 123.0(4)
C33 C32 C31 119.6(4)
C1 C2 C3 119.5(5)
O1 C40 C39 110.7(5)
C3 C4 C5 118.3(4)
O1 C41 C42 110.5(5)
O2 C44 C43 109.3(5)
C31 C30 C29 117.6(4)
C30 C31 C32 119.2(4)
N3 C29 C30 125.2(4)
N3 C29 Br1 116.7(3)
C30 C29 Br1 118.1(3)

loop_
_geom_bond_atom_site_label_1
_geom_bond_atom_site_label_2
_geom_bond_distance
Br2 C38 1.904(4)
Cu1 N3 2.014(3)
Cu1 N2 2.019(3)
Cu1 N1 2.039(4)
Cu1 N4 2.087(3)
F3 B1 1.399(6)
F2 B1 1.380(6)
N4 C38 1.314(5)
N4 C34 1.363(5)
F4 B1 1.369(7)
F1 B1 1.389(6)
O1 C41 1.336(7)
O1 C40 1.404(7)
C20 C25 1.389(7)
C20 C21 1.408(7)
C20 C10 1.490(6)
C37 C38 1.377(6)
C37 C36 1.378(6)
C10 N2 1.352(5)
C10 C9 1.387(6)
C16 C15 1.395(7)
C16 C11 1.402(6)
C16 C17 1.497(7)
C7 C8 1.387(6)
C7 C6 1.398(6)
C34 C35 1.392(6)
C34 C33 1.475(6)
C8 C9 1.382(7)
C11 C12 1.401(7)
C11 C1 1.488(7)
C21 C22 1.392(7)
C21 C27 1.508(7)
C25 C24 1.406(7)
C25 C26 1.503(6)
C5 N1 1.339(5)
C5 C4 1.389(6)
C5 C6 1.486(6)
N1 C1 1.357(6)
N3 C29 1.322(5)
N3 C33 1.365(5)
O2 C44 1.411(7)
O2 C45 1.430(7)
C35 C36 1.376(6)
C13 C12 1.382(7)
C13 C14 1.385(7)
N2 C6 1.347(5)
C23 C22 1.371(7)
C23 C24 1.386(7)
C23 C28 1.506(7)
C1 C2 1.374(7)
C12 C18 1.518(7)
C33 C32 1.373(6)
C15 C14 1.377(7)
C14 C19 1.514(7)
C45 C46 1.489(8)
C3 C2 1.378(7)
C3 C4 1.378(6)
C32 C31 1.382(7)
C40 C39 1.469(8)
C41 C42 1.539(9)
C44 C43 1.503(9)
Br1 C29 1.886(5)
C30 C31 1.367(7)
C30 C29 1.375(6)
